data_1531257
loop_
_publ_author_name
'Davis, M.J.'
'Smith, M.D.'
'Stitzer, K.E.'
'zur Loye, H.C.'

_publ_section_title
;
 High temperature flux growth, structural characterization and magnetic
 properties of Ca3.15 Li0.85 Ir O6, Sr3 Li Ir O6, Ca3 Li RuO6 and Sr3 Li
 Ru O6
;
_journal_name_full 'Journal of Alloys Compd.'
_journal_page_first 95
_journal_page_last 100
_journal_volume 351
_journal_year 2003
_chemical_formula_sum 'Li O6 Ru Sr3'
_chemical_name_systematic 'Sr3 Li (Ru O6)'
_space_group_IT_number 167
_symmetry_space_group_name_Hall '-R 3 2"c'
_symmetry_space_group_name_H-M 'R -3 c :H'
_cell_angle_alpha 90
_cell_angle_beta 90
_cell_angle_gamma 120
_cell_formula_units_Z 6
_cell_length_a 9.6294
_cell_length_b 9.6294
_cell_length_c 11.0963
_cell_volume 891.061
_citation_journal_id_ASTM JALCEU
_cod_data_source_file Davis_JALCEU_2003_1359.cif
_cod_data_source_block Li1O6Ru1Sr3
_cod_original_cell_volume 891.0607
_cod_original_formula_sum 'Li1 O6 Ru1 Sr3'
_cod_database_code 1531257

loop_
_symmetry_equiv_pos_as_xyz
x,y,z
-y,x-y,z
-x+y,-x,z
y,x,-z+1/2
-x,-x+y,-z+1/2
x-y,-y,-z+1/2
-x,-y,-z
y,-x+y,-z
x-y,x,-z
-y,-x,z-1/2
x,x-y,z-1/2
-x+y,y,z-1/2
x+2/3,y+1/3,z+1/3
-y+2/3,x-y+1/3,z+1/3
-x+y+2/3,-x+1/3,z+1/3
y+2/3,x+1/3,-z+5/6
-x+2/3,-x+y+1/3,-z+5/6
x-y+2/3,-y+1/3,-z+5/6
-x+2/3,-y+1/3,-z+1/3
y+2/3,-x+y+1/3,-z+1/3
x-y+2/3,x+1/3,-z+1/3
-y+2/3,-x+1/3,z-1/6
x+2/3,x-y+1/3,z-1/6
-x+y+2/3,y+1/3,z-1/6
x+1/3,y+2/3,z+2/3
-y+1/3,x-y+2/3,z+2/3
-x+y+1/3,-x+2/3,z+2/3
y+1/3,x+2/3,-z+7/6
-x+1/3,-x+y+2/3,-z+7/6
x-y+1/3,-y+2/3,-z+7/6
-x+1/3,-y+2/3,-z+2/3
y+1/3,-x+y+2/3,-z+2/3
x-y+1/3,x+2/3,-z+2/3
-y+1/3,-x+2/3,z+1/6
x+1/3,x-y+2/3,z+1/6
-x+y+1/3,y+2/3,z+1/6

loop_
_atom_site_label
_atom_site_type_symbol
_atom_site_fract_x
_atom_site_fract_y
_atom_site_fract_z
_atom_site_occupancy
_atom_site_U_iso_or_equiv
Sr1 Sr+2 0.35858 0 0.25 1 0.0
Ru1 Ru+5 0 0 0 1 0.0
Li1 Li+1 0 0 0.25 1 0.0
O1 O-2 0.17379 0.02113 0.10455 1 0.0
